data_4036091
loop_
_publ_author_name
'Royakkers, Jeroen'
'Minotto, Alessandro'
'Congrave, Daniel G.'
'Zeng, Weixuan'
'Patel, Adil'
'Bond, Andrew D.'
'Bu\<car, Dejan-Kre\<simir'
'Cacialli, Franco'
'Bronstein, Hugo'

_publ_section_title
;
 Doubly Encapsulated Perylene Diimides: Effect of Molecular Encapsulation
 on Photophysical Properties.
;
_journal_name_full 'The Journal of organic chemistry'
_journal_paper_doi 10.1021/acs.joc.9b02597
_journal_year 2019
_chemical_formula_moiety 'C96 H122 N2 O12, 2(C H Cl3)'
_chemical_formula_sum 'C98 H124 Cl6 N2 O12'
_chemical_formula_weight 1734.68
_space_group_crystal_system monoclinic
_space_group_IT_number 14
_space_group_name_Hall '-P 2ybc'
_space_group_name_H-M_alt 'P 1 21/c 1'
_atom_sites_solution_hydrogens geom
_atom_sites_solution_primary dual
_atom_sites_solution_secondary difmap
_audit_creation_method SHELXL-2018/1
_cell_angle_alpha 90
_cell_angle_beta 98.260(3)
_cell_angle_gamma 90
_cell_formula_units_Z 4
_cell_length_a 16.5071(7)
_cell_length_b 12.0260(5)
_cell_length_c 47.761(2)
_cell_measurement_reflns_used 4744
_cell_measurement_temperature 200(2)
_cell_measurement_theta_max 53.65
_cell_measurement_theta_min 3.74
_cell_volume 9382.9(7)
_computing_cell_refinement 'SAINT (Bruker, 2016)'
_computing_data_collection 'APEX3 (Bruker, 2016)'
_computing_data_reduction SAINT
_computing_molecular_graphics 'Mercury (Macrae et al., 2008)'
_computing_publication_material SHELXL
_computing_structure_refinement 'SHELXL (Sheldrick, 2015)'
_computing_structure_solution 'SHELXT (Sheldrick, 2015)'
_diffrn_ambient_temperature 200(2)
_diffrn_measured_fraction_theta_full 0.997
_diffrn_measured_fraction_theta_max 0.997
_diffrn_measurement_device_type 'Bruker D8-QUEST PHOTON-100'
_diffrn_measurement_method '\w and \f-scans'
_diffrn_radiation_type CuK\a
_diffrn_radiation_wavelength 1.54178
_diffrn_reflns_av_R_equivalents 0.1533
_diffrn_reflns_av_unetI/netI 0.1416
_diffrn_reflns_Laue_measured_fraction_full 0.997
_diffrn_reflns_Laue_measured_fraction_max 0.997
_diffrn_reflns_limit_h_max 16
_diffrn_reflns_limit_h_min -14
_diffrn_reflns_limit_k_max 11
_diffrn_reflns_limit_k_min -12
_diffrn_reflns_limit_l_max 47
_diffrn_reflns_limit_l_min -45
_diffrn_reflns_number 36337
_diffrn_reflns_point_group_measured_fraction_full 0.997
_diffrn_reflns_point_group_measured_fraction_max 0.997
_diffrn_reflns_theta_full 50.434
_diffrn_reflns_theta_max 50.434
_diffrn_reflns_theta_min 2.705
_diffrn_source 'Incoatec I\mS Cu microsource'
_exptl_absorpt_coefficient_mu 2.145
_exptl_absorpt_correction_T_max 0.7507
_exptl_absorpt_correction_T_min 0.5764
_exptl_absorpt_correction_type multi-scan
_exptl_absorpt_process_details 'SADABS (Bruker, 2014)'
_exptl_crystal_colour orange
_exptl_crystal_density_diffrn 1.228
_exptl_crystal_description plate
_exptl_crystal_F_000 3696
_exptl_crystal_size_max 0.360
_exptl_crystal_size_mid 0.240
_exptl_crystal_size_min 0.010
_refine_diff_density_max 0.840
_refine_diff_density_min -0.454
_refine_diff_density_rms 0.116
_refine_ls_extinction_method none
_refine_ls_goodness_of_fit_ref 1.337
_refine_ls_hydrogen_treatment constr
_refine_ls_matrix_type full
_refine_ls_number_parameters 508
_refine_ls_number_reflns 9780
_refine_ls_number_restraints 96
_refine_ls_restrained_S_all 1.339
_refine_ls_R_factor_all 0.2786
_refine_ls_R_factor_gt 0.1678
_refine_ls_shift/su_max 0.004
_refine_ls_shift/su_mean 0.000
_refine_ls_structure_factor_coef Fsqd
_refine_ls_weighting_details 'w=1/[\s^2^(Fo^2^)+(0.2000P)^2^] where P=(Fo^2^+2Fc^2^)/3'
_refine_ls_weighting_scheme calc
_refine_ls_wR_factor_gt 0.4148
_refine_ls_wR_factor_ref 0.4726
_reflns_Friedel_coverage 0.000
_reflns_number_gt 4513
_reflns_number_total 9780
_reflns_threshold_expression 'I > 2\s(I)'
_cod_data_source_file jo9b02597_si_001.cif
_cod_data_source_block PDI_OMe
_cod_original_sg_symbol_H-M 'P 21/c'
_cod_database_code 4036091
_cambridge_user_name 'Jeroen Royakkers'
_cambridge_user_crsid jr748
_cambridge_supervisor_name 'Hugo Bronstein'
_cambridge_supervisor_crsid hab60
_cambridge_crystallographer_name 'Andrew Bond'
_cambridge_crystallographer_crsid adb29
_cambridge_sample_id JR418
_cambridge_data_id HB_B2_0002
_shelx_space_group_comment
;
The symmetry employed for this shelxl refinement is uniquely defined
by the following loop, which should always be used as a source of
symmetry information in preference to the above space-group names.
They are only intended as comments.
;
_shelx_estimated_absorpt_t_min 0.512
_shelx_estimated_absorpt_t_max 0.979

loop_
_space_group_symop_operation_xyz
'x, y, z'
'-x, y+1/2, -z+1/2'
'-x, -y, -z'
'x, -y-1/2, z-1/2'

loop_
_atom_site_label
_atom_site_type_symbol
_atom_site_fract_x
_atom_site_fract_y
_atom_site_fract_z
_atom_site_U_iso_or_equiv
_atom_site_adp_type
_atom_site_occupancy
_atom_site_site_symmetry_order
_atom_site_calc_flag
_atom_site_refinement_flags_posn
_atom_site_refinement_flags_adp
C1S C 0.7405(7) 0.4234(9) 0.0726(3) 0.109(7) Uiso 1 1 d D .
H1S H 0.705443 0.430850 0.087886 0.130 Uiso 1 1 calc R U
C2S C 0.7661(7) 0.7014(8) 0.4326(3) 0.104(7) Uiso 1 1 d D .
H2S H 0.799839 0.692685 0.416911 0.125 Uiso 1 1 calc R U
Cl1 Cl 0.7313(6) 0.5431(6) 0.05232(14) 0.214(5) Uani 1 1 d D .
Cl2 Cl 0.7060(4) 0.3121(6) 0.05146(15) 0.161(3) Uani 1 1 d D .
Cl3 Cl 0.8404(3) 0.4032(6) 0.08793(14) 0.148(3) Uani 1 1 d D .
Cl4 Cl 0.7813(5) 0.5860(5) 0.45420(14) 0.170(4) Uani 1 1 d D .
Cl5 Cl 0.6647(4) 0.7112(7) 0.41782(15) 0.170(4) Uani 1 1 d D .
Cl6 Cl 0.7977(4) 0.8210(4) 0.45130(13) 0.118(2) Uani 1 1 d D .
O1 O 0.7819(6) 0.5635(8) 0.3809(2) 0.062(3) Uiso 1 1 d . .
O2 O 0.6685(6) 0.2514(9) 0.34372(18) 0.062(3) Uiso 1 1 d . .
O4 O 0.7270(6) 0.5746(8) 0.1223(2) 0.057(3) Uiso 1 1 d . .
O3 O 0.8259(6) 0.8964(8) 0.15911(18) 0.055(3) Uiso 1 1 d . .
O5 O 0.7522(6) 0.8460(9) 0.3458(2) 0.066(3) Uiso 1 1 d . .
O6 O 0.9553(6) 0.5797(8) 0.3559(2) 0.054(3) Uiso 1 1 d . .
O7 O 0.4989(6) 0.3319(8) 0.2882(2) 0.051(3) Uiso 1 1 d . .
O8 O 0.7360(6) 0.1230(8) 0.2876(2) 0.054(3) Uiso 1 1 d . .
O9 O 0.7624(6) 1.0191(9) 0.2166(2) 0.060(3) Uiso 1 1 d . .
O10 O 1.0000(6) 0.8151(8) 0.2128(2) 0.052(3) Uiso 1 1 d . .
O11 O 0.5515(6) 0.5634(8) 0.1448(2) 0.055(3) Uiso 1 1 d . .
O12 O 0.7508(6) 0.2880(9) 0.1582(2) 0.064(3) Uiso 1 1 d . .
N1 N 0.7287(6) 0.4077(9) 0.3621(2) 0.041(3) Uiso 1 1 d . .
N2 N 0.7734(6) 0.7348(9) 0.1410(2) 0.035(3) Uiso 1 1 d . .
C1 C 0.7618(7) 0.5132(11) 0.3587(3) 0.036(3) Uiso 1 1 d . .
C2 C 0.6968(8) 0.3440(11) 0.3386(3) 0.039(3) Uiso 1 1 d . .
C3 C 0.7726(6) 0.5523(9) 0.3310(2) 0.023(3) Uiso 1 1 d . .
C4 C 0.6995(7) 0.3888(10) 0.3100(3) 0.030(3) Uiso 1 1 d . .
C5 C 0.8123(7) 0.6520(10) 0.3275(2) 0.028(3) Uiso 1 1 d . .
C6 C 0.7382(6) 0.4902(10) 0.3071(2) 0.027(3) Uiso 1 1 d . .
C7 C 0.6633(7) 0.3276(10) 0.2868(2) 0.030(3) Uiso 1 1 d . .
C8 C 0.8182(6) 0.6917(9) 0.30112(19) 0.025(3) Uiso 1 1 d . .
H8A H 0.845925 0.759882 0.299238 0.030 Uiso 1 1 calc R U
C9 C 0.7451(7) 0.5305(10) 0.2790(2) 0.028(3) Uiso 1 1 d . .
C10 C 0.6693(6) 0.3697(9) 0.2604(2) 0.027(3) Uiso 1 1 d . .
H10A H 0.643346 0.329576 0.244501 0.033 Uiso 1 1 calc R U
C11 C 0.7845(7) 0.6347(10) 0.2770(3) 0.032(3) Uiso 1 1 d . .
C12 C 0.7105(6) 0.4662(9) 0.2553(2) 0.024(3) Uiso 1 1 d . .
C13 C 0.7922(7) 0.6739(10) 0.2476(3) 0.031(3) Uiso 1 1 d . .
C14 C 0.7175(6) 0.5112(9) 0.2265(2) 0.019(2) Uiso 1 1 d . .
C15 C 0.8303(7) 0.7744(10) 0.2426(2) 0.029(3) Uiso 1 1 d . .
H15A H 0.853028 0.816662 0.258649 0.035 Uiso 1 1 calc R U
C16 C 0.7573(7) 0.6110(10) 0.2234(2) 0.029(3) Uiso 1 1 d . .
C17 C 0.6864(7) 0.4525(11) 0.2020(2) 0.034(3) Uiso 1 1 d . .
H17A H 0.659413 0.383821 0.204028 0.041 Uiso 1 1 calc R U
C18 C 0.8374(7) 0.8171(10) 0.2163(2) 0.027(3) Uiso 1 1 d . .
C19 C 0.7642(7) 0.6525(10) 0.1961(3) 0.029(3) Uiso 1 1 d . .
C20 C 0.6929(7) 0.4888(10) 0.1751(2) 0.031(3) Uiso 1 1 d . .
C21 C 0.8010(7) 0.7583(10) 0.1929(2) 0.028(3) Uiso 1 1 d . .
C22 C 0.7310(7) 0.5881(11) 0.1713(3) 0.034(3) Uiso 1 1 d . .
C23 C 0.8028(7) 0.8012(10) 0.1634(3) 0.032(3) Uiso 1 1 d . .
C24 C 0.7412(8) 0.6286(12) 0.1434(3) 0.043(4) Uiso 1 1 d . .
C25 C 0.8586(7) 0.7190(10) 0.3513(3) 0.036(3) Uiso 1 1 d . .
C26 C 0.8246(8) 0.8129(12) 0.3607(3) 0.045(4) Uiso 1 1 d . .
C27 C 0.8640(9) 0.8712(14) 0.3840(3) 0.066(5) Uiso 1 1 d . .
H27A H 0.840837 0.937779 0.390026 0.080 Uiso 1 1 calc R U
C28 C 0.9379(11) 0.8307(15) 0.3984(4) 0.077(5) Uiso 1 1 d . .
H28A H 0.965250 0.869971 0.414308 0.093 Uiso 1 1 calc R U
C29 C 0.9707(9) 0.7347(13) 0.3897(3) 0.058(4) Uiso 1 1 d . .
H29A H 1.020518 0.706925 0.399625 0.070 Uiso 1 1 calc R U
C30 C 0.9307(8) 0.6759(12) 0.3657(3) 0.044(4) Uiso 1 1 d . .
C31 C 0.7124(12) 0.9412(18) 0.3562(4) 0.110(7) Uiso 1 1 d . .
H31A H 0.664735 0.962081 0.342550 0.165 Uiso 1 1 calc R U
H31B H 0.750841 1.003629 0.358905 0.165 Uiso 1 1 calc R U
H31C H 0.694466 0.922429 0.374352 0.165 Uiso 1 1 calc R U
C32 C 1.0296(9) 0.5306(14) 0.3706(3) 0.073(5) Uiso 1 1 d . .
H32A H 1.075505 0.581831 0.370024 0.110 Uiso 1 1 calc R U
H32B H 1.040707 0.460482 0.361407 0.110 Uiso 1 1 calc R U
H32C H 1.022938 0.516143 0.390347 0.110 Uiso 1 1 calc R U
C33 C 0.6146(7) 0.2211(10) 0.2865(2) 0.033(3) Uiso 1 1 d . .
C34 C 0.5324(7) 0.2290(11) 0.2869(3) 0.036(3) Uiso 1 1 d . .
C35 C 0.4847(9) 0.1306(12) 0.2867(3) 0.049(4) Uiso 1 1 d . .
H35A H 0.427901 0.133447 0.288034 0.059 Uiso 1 1 calc R U
C36 C 0.5249(9) 0.0297(14) 0.2845(3) 0.062(4) Uiso 1 1 d . .
H36A H 0.493725 -0.036975 0.282830 0.074 Uiso 1 1 calc R U
C37 C 0.6068(8) 0.0234(13) 0.2846(3) 0.050(4) Uiso 1 1 d . .
H37A H 0.632556 -0.046604 0.283256 0.060 Uiso 1 1 calc R U
C38 C 0.6519(7) 0.1189(11) 0.2868(3) 0.038(3) Uiso 1 1 d . .
C39 C 0.4126(10) 0.3423(15) 0.2886(4) 0.077(5) Uiso 1 1 d . .
H39A H 0.398297 0.421063 0.289750 0.115 Uiso 1 1 calc R U
H39B H 0.397651 0.302686 0.305023 0.115 Uiso 1 1 calc R U
H39C H 0.382838 0.310199 0.271219 0.115 Uiso 1 1 calc R U
C40 C 0.7773(10) 0.0215(14) 0.2864(4) 0.075(5) Uiso 1 1 d . .
H40A H 0.833934 0.035704 0.283448 0.112 Uiso 1 1 calc R U
H40B H 0.749739 -0.023255 0.270720 0.112 Uiso 1 1 calc R U
H40C H 0.777174 -0.018872 0.304230 0.112 Uiso 1 1 calc R U
C41 C 0.8843(7) 0.9214(10) 0.2162(2) 0.032(3) Uiso 1 1 d . .
C42 C 0.8451(7) 1.0205(11) 0.2159(3) 0.039(3) Uiso 1 1 d . .
C43 C 0.8917(9) 1.1166(13) 0.2188(3) 0.056(4) Uiso 1 1 d . .
H43A H 0.865733 1.185796 0.221229 0.068 Uiso 1 1 calc R U
C44 C 0.9761(9) 1.1142(14) 0.2183(3) 0.062(4) Uiso 1 1 d . .
H44A H 1.007251 1.180940 0.219876 0.074 Uiso 1 1 calc R U
C45 C 1.0124(9) 1.0154(13) 0.2156(3) 0.059(4) Uiso 1 1 d . .
H45A H 1.069170 1.011722 0.214151 0.071 Uiso 1 1 calc R U
C46 C 0.9671(8) 0.9211(12) 0.2148(3) 0.046(4) Uiso 1 1 d . .
C47 C 0.7210(10) 1.1224(15) 0.2179(4) 0.080(5) Uiso 1 1 d . .
H47A H 0.662117 1.109050 0.216925 0.121 Uiso 1 1 calc R U
H47B H 0.731071 1.169376 0.202025 0.121 Uiso 1 1 calc R U
H47C H 0.741422 1.160004 0.235774 0.121 Uiso 1 1 calc R U
C48 C 1.0876(10) 0.8039(15) 0.2117(4) 0.084(6) Uiso 1 1 d . .
H48A H 1.104055 0.726341 0.215351 0.126 Uiso 1 1 calc R U
H48B H 1.118127 0.851748 0.226172 0.126 Uiso 1 1 calc R U
H48C H 1.099285 0.826090 0.192996 0.126 Uiso 1 1 calc R U
C49 C 0.6483(7) 0.4182(9) 0.1513(2) 0.031(3) Uiso 1 1 d . .
C50 C 0.5762(7) 0.4612(10) 0.1363(3) 0.033(3) Uiso 1 1 d . .
C51 C 0.5363(10) 0.4061(13) 0.1127(3) 0.064(4) Uiso 1 1 d . .
H51A H 0.488670 0.436472 0.101927 0.076 Uiso 1 1 calc R U
C52 C 0.5678(10) 0.3068(15) 0.1056(4) 0.075(5) Uiso 1 1 d . .
H52A H 0.539176 0.265123 0.090439 0.090 Uiso 1 1 calc R U
C53 C 0.6394(11) 0.2657(16) 0.1198(4) 0.080(6) Uiso 1 1 d . .
H53A H 0.662010 0.198879 0.113644 0.096 Uiso 1 1 calc R U
C54 C 0.6793(8) 0.3229(12) 0.1434(3) 0.044(4) Uiso 1 1 d . .
C55 C 0.4769(10) 0.6078(15) 0.1312(4) 0.080(5) Uiso 1 1 d . .
H55A H 0.471182 0.684653 0.137415 0.120 Uiso 1 1 calc R U
H55B H 0.431271 0.563153 0.136096 0.120 Uiso 1 1 calc R U
H55C H 0.476421 0.606280 0.110655 0.120 Uiso 1 1 calc R U
C56 C 0.7898(13) 0.1939(19) 0.1483(5) 0.121(8) Uiso 1 1 d . .
H56A H 0.842663 0.181939 0.160139 0.181 Uiso 1 1 calc R U
H56B H 0.798493 0.206385 0.128679 0.181 Uiso 1 1 calc R U
H56C H 0.755136 0.128174 0.149219 0.181 Uiso 1 1 calc R U
C57 C 0.7217(6) 0.3645(10) 0.3903(2) 0.040(3) Uiso 1 1 d D .
H57A H 0.668514 0.325855 0.389606 0.048 Uiso 1 1 calc R U
H57B H 0.722058 0.427720 0.403579 0.048 Uiso 1 1 calc R U
C58 C 0.7912(6) 0.2834(10) 0.4016(3) 0.063(4) Uiso 1 1 d D .
H58A H 0.787655 0.219453 0.388091 0.075 Uiso 1 1 calc R U
C59 C 0.7765(7) 0.2361(11) 0.4302(2) 0.076(5) Uiso 1 1 d D .
H59A H 0.825470 0.193938 0.438643 0.091 Uiso 1 1 calc R U
H59B H 0.768367 0.298147 0.443118 0.091 Uiso 1 1 calc R U
C60 C 0.7019(7) 0.1597(10) 0.4274(2) 0.045(4) Uiso 1 1 d D .
H60A H 0.706933 0.102491 0.412852 0.054 Uiso 1 1 calc R U
H60B H 0.651911 0.203663 0.421138 0.054 Uiso 1 1 calc R U
C61 C 0.6938(7) 0.1026(10) 0.4555(2) 0.054(4) Uiso 1 1 d D .
H61A H 0.745103 0.062260 0.462295 0.065 Uiso 1 1 calc R U
H61B H 0.685673 0.159717 0.469742 0.065 Uiso 1 1 calc R U
C62 C 0.6224(7) 0.0211(10) 0.4526(2) 0.050(4) Uiso 1 1 d D .
H62A H 0.628309 -0.033000 0.437425 0.060 Uiso 1 1 calc R U
H62B H 0.570500 0.062135 0.447193 0.060 Uiso 1 1 calc R U
C63 C 0.6186(7) -0.0419(10) 0.4805(2) 0.059(4) Uiso 1 1 d D .
H63A H 0.670775 -0.081831 0.486144 0.071 Uiso 1 1 calc R U
H63B H 0.611181 0.011856 0.495588 0.071 Uiso 1 1 calc R U
C64 C 0.5476(7) -0.1253(10) 0.4770(2) 0.061(4) Uiso 1 1 d D .
H64A H 0.495161 -0.084530 0.472961 0.074 Uiso 1 1 calc R U
H64B H 0.552383 -0.174537 0.460719 0.074 Uiso 1 1 calc R U
C65 C 0.5473(7) -0.1961(10) 0.5036(3) 0.061(4) Uiso 1 1 d D .
H65A H 0.545937 -0.146898 0.520183 0.073 Uiso 1 1 calc R U
H65B H 0.598138 -0.240796 0.507030 0.073 Uiso 1 1 calc R U
C66 C 0.4725(8) -0.2742(11) 0.5005(3) 0.069(5) Uiso 1 1 d D .
H66A H 0.421591 -0.229596 0.497645 0.083 Uiso 1 1 calc R U
H66B H 0.472984 -0.322153 0.483625 0.083 Uiso 1 1 calc R U
C67 C 0.4743(10) -0.3469(14) 0.5269(3) 0.110(7) Uiso 1 1 d D .
H67A H 0.475345 -0.298803 0.543777 0.132 Uiso 1 1 calc R U
H67B H 0.524560 -0.392794 0.529415 0.132 Uiso 1 1 calc R U
C68 C 0.3988(11) -0.4230(15) 0.5243(4) 0.132(9) Uiso 1 1 d D .
H68A H 0.401023 -0.468709 0.541374 0.198 Uiso 1 1 calc R U
H68B H 0.349022 -0.377507 0.522089 0.198 Uiso 1 1 calc R U
H68C H 0.398167 -0.471365 0.507747 0.198 Uiso 1 1 calc R U
C69 C 0.8750(6) 0.3362(12) 0.4016(4) 0.129(9) Uiso 1 1 d D .
H69A H 0.888136 0.383622 0.418571 0.154 Uiso 1 1 calc R U
H69B H 0.873842 0.384037 0.384673 0.154 Uiso 1 1 calc R U
C70 C 0.9419(8) 0.2463(17) 0.4015(3) 0.141(10) Uiso 1 1 d D .
H70A H 0.929371 0.181704 0.412957 0.169 Uiso 1 1 calc R U
H70B H 0.995703 0.276765 0.409789 0.169 Uiso 1 1 calc R U
C71 C 0.9447(14) 0.2095(19) 0.3706(3) 0.160(11) Uiso 1 1 d D .
H71A H 0.891280 0.176946 0.362483 0.192 Uiso 1 1 calc R U
H71B H 0.955144 0.274711 0.358962 0.192 Uiso 1 1 calc R U
C72 C 1.0125(13) 0.1232(18) 0.3699(3) 0.158(11) Uiso 1 1 d D .
H72A H 1.003906 0.060370 0.382503 0.190 Uiso 1 1 calc R U
H72B H 1.066216 0.157362 0.376899 0.190 Uiso 1 1 calc R U
C73 C 1.0129(15) 0.0801(15) 0.3397(3) 0.160(11) Uiso 1 1 d D .
H73A H 0.955930 0.074512 0.329875 0.192 Uiso 1 1 calc R U
H73B H 1.042833 0.132965 0.329008 0.192 Uiso 1 1 calc R U
C74 C 1.0539(15) -0.0345(17) 0.3404(3) 0.190(14) Uiso 1 1 d D .
H74A H 1.114004 -0.025086 0.341897 0.228 Uiso 1 1 calc R U
H74B H 1.042075 -0.076153 0.357181 0.228 Uiso 1 1 calc R U
C75 C 1.0227(16) -0.1004(15) 0.3135(4) 0.190(14) Uiso 1 1 d D .
H75A H 1.039664 -0.179064 0.316192 0.228 Uiso 1 1 calc R U
H75B H 0.962116 -0.097962 0.310153 0.228 Uiso 1 1 calc R U
C76 C 1.0563(15) -0.053(2) 0.2879(3) 0.147(10) Uiso 1 1 d D .
H76A H 1.035471 -0.096155 0.271053 0.221 Uiso 1 1 calc R U
H76B H 1.038773 0.024879 0.285097 0.221 Uiso 1 1 calc R U
H76C H 1.116232 -0.056128 0.291129 0.221 Uiso 1 1 calc R U
C77 C 0.7763(6) 0.7770(11) 0.1123(3) 0.050(4) Uiso 1 1 d D .
H77A H 0.775731 0.712831 0.099307 0.060 Uiso 1 1 calc R U
H77B H 0.828824 0.816583 0.112219 0.060 Uiso 1 1 calc R U
C78 C 0.7059(6) 0.8561(11) 0.1007(3) 0.074(5) Uiso 1 1 d D .
H78A H 0.710290 0.924085 0.112911 0.089 Uiso 1 1 calc R U
C79 C 0.7166(8) 0.8918(12) 0.0704(2) 0.079(5) Uiso 1 1 d D .
H79A H 0.726387 0.825481 0.059113 0.095 Uiso 1 1 calc R U
H79B H 0.666000 0.928637 0.061255 0.095 Uiso 1 1 calc R U
C80 C 0.7894(9) 0.9725(15) 0.0715(3) 0.100(7) Uiso 1 1 d D .
H80A H 0.782412 1.034684 0.084514 0.120 Uiso 1 1 calc R U
H80B H 0.840792 0.933129 0.078783 0.120 Uiso 1 1 calc R U
C81 C 0.7947(9) 1.0184(16) 0.0418(3) 0.106(7) Uiso 1 1 d D .
H81A H 0.746591 1.065954 0.035496 0.128 Uiso 1 1 calc R U
H81B H 0.794370 0.955997 0.028203 0.128 Uiso 1 1 calc R U
C82 C 0.8737(10) 1.0867(17) 0.0421(3) 0.113(8) Uiso 1 1 d D .
H82A H 0.872791 1.151139 0.054901 0.136 Uiso 1 1 calc R U
H82B H 0.921675 1.040126 0.049217 0.136 Uiso 1 1 calc R U
C83 C 0.8814(13) 1.128(3) 0.0123(4) 0.235(18) Uiso 1 1 d D .
H83A H 0.835115 1.178031 0.005622 0.282 Uiso 1 1 calc R U
H83B H 0.878396 1.063454 -0.000813 0.282 Uiso 1 1 calc R U
C84 C 0.9627(18) 1.190(3) 0.0117(5) 0.33(3) Uiso 1 1 d D .
H84A H 1.004938 1.159953 0.026673 0.398 Uiso 1 1 calc R U
H84B H 0.955348 1.269806 0.015520 0.398 Uiso 1 1 calc R U
C85 C 0.991(2) 1.175(2) -0.0175(7) 0.65(3) Uiso 1 1 d D U
H85A H 1.014017 1.099498 -0.018711 0.777 Uiso 1 1 calc R U
H85B H 0.942611 1.181379 -0.032406 0.777 Uiso 1 1 calc R U
C86 C 1.055(2) 1.262(2) -0.0225(9) 0.65(3) Uiso 1 1 d D U
H86A H 1.062829 1.259927 -0.042609 0.777 Uiso 1 1 calc R U
H86B H 1.107368 1.243497 -0.010800 0.777 Uiso 1 1 calc R U
C87 C 1.028(4) 1.379(3) -0.0150(16) 0.65(3) Uiso 1 1 d D U
H87A H 1.039064 1.389716 0.005777 0.777 Uiso 1 1 calc R U
H87B H 0.967856 1.387019 -0.020850 0.777 Uiso 1 1 calc R U
C88 C 1.073(4) 1.467(2) -0.0299(13) 0.65(3) Uiso 1 1 d D U
H88A H 1.055784 1.541418 -0.024948 0.971 Uiso 1 1 calc R U
H88B H 1.132513 1.459390 -0.023856 0.971 Uiso 1 1 calc R U
H88C H 1.061437 1.456698 -0.050434 0.971 Uiso 1 1 calc R U
C89 C 0.6223(6) 0.8056(11) 0.1013(3) 0.096(6) Uiso 1 1 d D .
H89A H 0.623739 0.759404 0.118496 0.116 Uiso 1 1 calc R U
H89B H 0.608877 0.756356 0.084653 0.116 Uiso 1 1 calc R U
C90 C 0.5550(7) 0.8937(12) 0.1010(3) 0.074(5) Uiso 1 1 d D .
H90A H 0.567131 0.957331 0.089068 0.088 Uiso 1 1 calc R U
H90B H 0.501806 0.861591 0.092542 0.088 Uiso 1 1 calc R U
C91 C 0.5490(11) 0.9347(15) 0.1309(3) 0.115(8) Uiso 1 1 d D .
H91A H 0.535229 0.871401 0.142593 0.139 Uiso 1 1 calc R U
H91B H 0.602792 0.964434 0.139515 0.139 Uiso 1 1 calc R U
C92 C 0.4841(10) 1.0252(14) 0.1309(3) 0.099(7) Uiso 1 1 d D .
H92A H 0.429619 0.994540 0.123417 0.119 Uiso 1 1 calc R U
H92B H 0.495989 1.087039 0.118415 0.119 Uiso 1 1 calc R U
C93 C 0.4831(13) 1.0694(14) 0.1612(3) 0.126(9) Uiso 1 1 d D .
H93A H 0.457169 1.013743 0.172293 0.151 Uiso 1 1 calc R U
H93B H 0.539978 1.081237 0.170483 0.151 Uiso 1 1 calc R U
C94 C 0.4359(14) 1.1785(16) 0.1605(3) 0.183(13) Uiso 1 1 d D .
H94A H 0.377113 1.162897 0.160653 0.219 Uiso 1 1 calc R U
H94B H 0.441450 1.219330 0.142865 0.219 Uiso 1 1 calc R U
C95 C 0.4688(18) 1.2508(15) 0.1862(5) 0.27(2) Uiso 1 1 d D .
H95A H 0.528868 1.258868 0.187368 0.323 Uiso 1 1 calc R U
H95B H 0.444061 1.325813 0.183969 0.323 Uiso 1 1 calc R U
C96 C 0.4486(16) 1.198(2) 0.2134(4) 0.158(11) Uiso 1 1 d D .
H96A H 0.469926 1.245124 0.229592 0.237 Uiso 1 1 calc R U
H96B H 0.389083 1.191136 0.212412 0.237 Uiso 1 1 calc R U
H96C H 0.473759 1.124293 0.215805 0.237 Uiso 1 1 calc R U

loop_
_atom_site_aniso_label
_atom_site_aniso_U_11
_atom_site_aniso_U_22
_atom_site_aniso_U_33
_atom_site_aniso_U_23
_atom_site_aniso_U_13
_atom_site_aniso_U_12
Cl1 0.375(14) 0.167(8) 0.083(5) 0.004(5) -0.024(7) 0.054(9)
Cl2 0.156(6) 0.174(8) 0.150(6) -0.092(6) 0.016(5) -0.037(5)
Cl3 0.091(4) 0.206(8) 0.138(6) -0.038(6) -0.019(4) 0.032(5)
Cl4 0.294(11) 0.107(6) 0.103(5) 0.004(4) 0.008(6) -0.049(6)
Cl5 0.094(4) 0.213(9) 0.199(8) -0.106(7) 0.008(5) 0.007(5)
Cl6 0.139(5) 0.095(4) 0.127(5) -0.053(4) 0.042(4) -0.032(4)

loop_
_atom_type_symbol
_atom_type_description
_atom_type_scat_dispersion_real
_atom_type_scat_dispersion_imag
_atom_type_scat_source
C C 0.0181 0.0091 'International Tables Vol C Tables 4.2.6.8 and 6.1.1.4'
H H 0.0000 0.0000 'International Tables Vol C Tables 4.2.6.8 and 6.1.1.4'
N N 0.0311 0.0180 'International Tables Vol C Tables 4.2.6.8 and 6.1.1.4'
O O 0.0492 0.0322 'International Tables Vol C Tables 4.2.6.8 and 6.1.1.4'
Cl Cl 0.3639 0.7018 'International Tables Vol C Tables 4.2.6.8 and 6.1.1.4'

loop_
_geom_angle_atom_site_label_1
_geom_angle_atom_site_label_2
_geom_angle_atom_site_label_3
_geom_angle
Cl2 C1S Cl3 110.8(7)
Cl2 C1S Cl1 108.9(7)
Cl3 C1S Cl1 110.9(7)
Cl2 C1S H1S 108.7
Cl3 C1S H1S 108.7
Cl1 C1S H1S 108.7
Cl5 C2S Cl4 110.4(7)
Cl5 C2S Cl6 110.9(7)
Cl4 C2S Cl6 110.5(7)
Cl5 C2S H2S 108.3
Cl4 C2S H2S 108.3
Cl6 C2S H2S 108.3
C26 O5 C31 117.4(13)
C30 O6 C32 117.6(12)
C34 O7 C39 119.4(12)
C38 O8 C40 117.4(12)
C42 O9 C47 118.5(12)
C46 O10 C48 119.0(12)
C50 O11 C55 118.6(12)
C54 O12 C56 118.5(14)
C2 N1 C1 120.9(11)
C2 N1 C57 118.3(11)
C1 N1 C57 120.7(11)
C23 N2 C24 124.5(11)
C23 N2 C77 118.2(11)
C24 N2 C77 117.4(11)
O1 C1 N1 114.2(12)
O1 C1 C3 125.5(12)
N1 C1 C3 120.2(12)
O2 C2 N1 116.2(12)
O2 C2 C4 124.8(12)
N1 C2 C4 119.0(12)
C5 C3 C6 120.1(11)
C5 C3 C1 121.1(11)
C6 C3 C1 118.8(11)
C6 C4 C7 122.2(12)
C6 C4 C2 119.2(12)
C7 C4 C2 118.6(11)
C8 C5 C3 120.8(11)
C8 C5 C25 114.4(10)
C3 C5 C25 124.5(10)
C4 C6 C3 121.2(11)
C4 C6 C9 119.0(11)
C3 C6 C9 119.8(11)
C10 C7 C4 117.1(11)
C10 C7 C33 114.4(10)
C4 C7 C33 128.4(11)
C5 C8 C11 121.4(11)
C5 C8 H8A 119.3
C11 C8 H8A 119.3
C12 C9 C11 124.3(11)
C12 C9 C6 118.7(11)
C11 C9 C6 117.0(11)
C7 C10 C12 125.0(11)
C7 C10 H10A 117.5
C12 C10 H10A 117.5
C8 C11 C9 120.9(11)
C8 C11 C13 122.9(11)
C9 C11 C13 116.0(11)
C10 C12 C9 117.9(10)
C10 C12 C14 124.7(10)
C9 C12 C14 117.3(10)
C15 C13 C16 117.2(11)
C15 C13 C11 122.1(11)
C16 C13 C11 120.7(11)
C16 C14 C17 117.9(10)
C16 C14 C12 120.8(10)
C17 C14 C12 121.3(10)
C18 C15 C13 125.2(11)
C18 C15 H15A 117.4
C13 C15 H15A 117.4
C14 C16 C19 120.4(11)
C14 C16 C13 120.7(11)
C19 C16 C13 118.8(11)
C20 C17 C14 123.6(11)
C20 C17 H17A 118.2
C14 C17 H17A 118.2
C15 C18 C21 117.5(11)
C15 C18 C41 115.6(10)
C21 C18 C41 126.8(11)
C16 C19 C21 120.3(11)
C16 C19 C22 119.4(11)
C21 C19 C22 120.2(11)
C22 C20 C17 119.7(12)
C22 C20 C49 124.8(11)
C17 C20 C49 115.2(10)
C18 C21 C19 120.7(11)
C18 C21 C23 121.0(11)
C19 C21 C23 118.2(11)
C20 C22 C19 118.9(11)
C20 C22 C24 121.7(12)
C19 C22 C24 119.3(12)
O3 C23 N2 119.7(11)
O3 C23 C21 121.5(11)
N2 C23 C21 118.6(11)
O4 C24 N2 117.2(12)
O4 C24 C22 124.1(13)
N2 C24 C22 118.7(12)
C26 C25 C30 120.6(13)
C26 C25 C5 120.1(12)
C30 C25 C5 118.7(12)
O5 C26 C25 116.2(13)
O5 C26 C27 123.0(14)
C25 C26 C27 120.8(14)
C26 C27 C28 119.5(17)
C26 C27 H27A 120.3
C28 C27 H27A 120.3
C29 C28 C27 119.9(18)
C29 C28 H28A 120.1
C27 C28 H28A 120.1
C28 C29 C30 120.6(16)
C28 C29 H29A 119.7
C30 C29 H29A 119.7
O6 C30 C25 115.6(12)
O6 C30 C29 125.7(13)
C25 C30 C29 118.6(13)
O5 C31 H31A 109.5
O5 C31 H31B 109.5
H31A C31 H31B 109.5
O5 C31 H31C 109.5
H31A C31 H31C 109.5
H31B C31 H31C 109.5
O6 C32 H32A 109.5
O6 C32 H32B 109.5
H32A C32 H32B 109.5
O6 C32 H32C 109.5
H32A C32 H32C 109.5
H32B C32 H32C 109.5
C34 C33 C38 120.5(12)
C34 C33 C7 118.1(12)
C38 C33 C7 121.4(11)
O7 C34 C33 118.4(12)
O7 C34 C35 122.0(11)
C33 C34 C35 119.6(13)
C36 C35 C34 117.2(13)
C36 C35 H35A 121.4
C34 C35 H35A 121.4
C37 C36 C35 122.3(16)
C37 C36 H36A 118.9
C35 C36 H36A 118.9
C36 C37 C38 119.2(15)
C36 C37 H37A 120.4
C38 C37 H37A 120.4
C37 C38 C33 120.9(12)
C37 C38 O8 124.5(12)
C33 C38 O8 114.5(12)
O7 C39 H39A 109.5
O7 C39 H39B 109.5
H39A C39 H39B 109.5
O7 C39 H39C 109.5
H39A C39 H39C 109.5
H39B C39 H39C 109.5
O8 C40 H40A 109.5
O8 C40 H40B 109.5
H40A C40 H40B 109.5
O8 C40 H40C 109.5
H40A C40 H40C 109.5
H40B C40 H40C 109.5
C42 C41 C46 118.5(13)
C42 C41 C18 119.8(11)
C46 C41 C18 121.5(12)
C41 C42 O9 117.8(12)
C41 C42 C43 118.4(12)
O9 C42 C43 123.3(13)
C42 C43 C44 121.5(15)
C42 C43 H43A 119.3
C44 C43 H43A 119.3
C45 C44 C43 118.6(16)
C45 C44 H44A 120.7
C43 C44 H44A 120.7
C44 C45 C46 119.3(15)
C44 C45 H45A 120.3
C46 C45 H45A 120.3
C45 C46 C41 122.9(14)
C45 C46 O10 123.2(13)
C41 C46 O10 113.9(12)
O9 C47 H47A 109.5
O9 C47 H47B 109.5
H47A C47 H47B 109.5
O9 C47 H47C 109.5
H47A C47 H47C 109.5
H47B C47 H47C 109.5
O10 C48 H48A 109.5
O10 C48 H48B 109.5
H48A C48 H48B 109.5
O10 C48 H48C 109.5
H48A C48 H48C 109.5
H48B C48 H48C 109.5
C54 C49 C50 120.5(12)
C54 C49 C20 121.8(11)
C50 C49 C20 117.5(11)
O11 C50 C51 122.7(12)
O11 C50 C49 116.5(11)
C51 C50 C49 120.6(13)
C52 C51 C50 117.8(16)
C52 C51 H51A 121.1
C50 C51 H51A 121.1
C51 C52 C53 121.8(19)
C51 C52 H52A 119.1
C53 C52 H52A 119.1
C52 C53 C54 119.5(18)
C52 C53 H53A 120.2
C54 C53 H53A 120.2
C49 C54 O12 117.5(13)
C49 C54 C53 119.6(14)
O12 C54 C53 122.8(14)
O11 C55 H55A 109.5
O11 C55 H55B 109.5
H55A C55 H55B 109.5
O11 C55 H55C 109.5
H55A C55 H55C 109.5
H55B C55 H55C 109.5
O12 C56 H56A 109.5
O12 C56 H56B 109.5
H56A C56 H56B 109.5
O12 C56 H56C 109.5
H56A C56 H56C 109.5
H56B C56 H56C 109.5
N1 C57 C58 113.2(9)
N1 C57 H57A 108.9
C58 C57 H57A 108.9
N1 C57 H57B 108.9
C58 C57 H57B 108.9
H57A C57 H57B 107.7
C69 C58 C59 114.6(11)
C69 C58 C57 111.4(8)
C59 C58 C57 110.1(7)
C69 C58 H58A 106.8
C59 C58 H58A 106.8
C57 C58 H58A 106.8
C60 C59 C58 112.1(8)
C60 C59 H59A 109.2
C58 C59 H59A 109.2
C60 C59 H59B 109.2
C58 C59 H59B 109.2
H59A C59 H59B 107.9
C59 C60 C61 111.4(7)
C59 C60 H60A 109.3
C61 C60 H60A 109.3
C59 C60 H60B 109.3
C61 C60 H60B 109.3
H60A C60 H60B 108.0
C62 C61 C60 112.0(7)
C62 C61 H61A 109.2
C60 C61 H61A 109.2
C62 C61 H61B 109.2
C60 C61 H61B 109.2
H61A C61 H61B 107.9
C61 C62 C63 111.5(7)
C61 C62 H62A 109.3
C63 C62 H62A 109.3
C61 C62 H62B 109.3
C63 C62 H62B 109.3
H62A C62 H62B 108.0
C64 C63 C62 110.8(7)
C64 C63 H63A 109.5
C62 C63 H63A 109.5
C64 C63 H63B 109.5
C62 C63 H63B 109.5
H63A C63 H63B 108.1
C65 C64 C63 111.6(7)
C65 C64 H64A 109.3
C63 C64 H64A 109.3
C65 C64 H64B 109.3
C63 C64 H64B 109.3
H64A C64 H64B 108.0
C64 C65 C66 110.8(7)
C64 C65 H65A 109.5
C66 C65 H65A 109.5
C64 C65 H65B 109.5
C66 C65 H65B 109.5
H65A C65 H65B 108.1
C67 C66 C65 110.2(8)
C67 C66 H66A 109.6
C65 C66 H66A 109.6
C67 C66 H66B 109.6
C65 C66 H66B 109.6
H66A C66 H66B 108.1
C66 C67 C68 110.7(9)
C66 C67 H67A 109.5
C68 C67 H67A 109.5
C66 C67 H67B 109.5
C68 C67 H67B 109.5
H67A C67 H67B 108.1
C67 C68 H68A 109.5
C67 C68 H68B 109.5
H68A C68 H68B 109.5
C67 C68 H68C 109.5
H68A C68 H68C 109.5
H68B C68 H68C 109.5
C58 C69 C70 111.0(9)
C58 C69 H69A 109.4
C70 C69 H69A 109.4
C58 C69 H69B 109.4
C70 C69 H69B 109.4
H69A C69 H69B 108.0
C69 C70 C71 108.8(9)
C69 C70 H70A 109.9
C71 C70 H70A 109.9
C69 C70 H70B 109.9
C71 C70 H70B 109.9
H70A C70 H70B 108.3
C72 C71 C70 109.6(9)
C72 C71 H71A 109.7
C70 C71 H71A 109.7
C72 C71 H71B 109.7
C70 C71 H71B 109.7
H71A C71 H71B 108.2
C71 C72 C73 110.5(9)
C71 C72 H72A 109.5
C73 C72 H72A 109.6
C71 C72 H72B 109.6
C73 C72 H72B 109.6
H72A C72 H72B 108.1
C74 C73 C72 110.1(9)
C74 C73 H73A 109.6
C72 C73 H73A 109.6
C74 C73 H73B 109.6
C72 C73 H73B 109.6
H73A C73 H73B 108.1
C75 C74 C73 110.6(9)
C75 C74 H74A 109.5
C73 C74 H74A 109.5
C75 C74 H74B 109.5
C73 C74 H74B 109.5
H74A C74 H74B 108.1
C76 C75 C74 111.0(10)
C76 C75 H75A 109.4
C74 C75 H75A 109.4
C76 C75 H75B 109.4
C74 C75 H75B 109.4
H75A C75 H75B 108.0
C75 C76 H76A 109.5
C75 C76 H76B 109.5
H76A C76 H76B 109.5
C75 C76 H76C 109.5
H76A C76 H76C 109.5
H76B C76 H76C 109.5
N2 C77 C78 115.1(9)
N2 C77 H77A 108.5
C78 C77 H77A 108.5
N2 C77 H77B 108.5
C78 C77 H77B 108.5
H77A C77 H77B 107.5
C89 C78 C77 112.9(8)
C89 C78 C79 110.8(11)
C77 C78 C79 109.1(7)
C89 C78 H78A 108.0
C77 C78 H78A 108.0
C79 C78 H78A 108.0
C80 C79 C78 109.8(8)
C80 C79 H79A 109.7
C78 C79 H79A 109.7
C80 C79 H79B 109.7
C78 C79 H79B 109.7
H79A C79 H79B 108.2
C81 C80 C79 110.1(8)
C81 C80 H80A 109.6
C79 C80 H80A 109.6
C81 C80 H80B 109.6
C79 C80 H80B 109.6
H80A C80 H80B 108.2
C80 C81 C82 110.1(8)
C80 C81 H81A 109.6
C82 C81 H81A 109.6
C80 C81 H81B 109.6
C82 C81 H81B 109.6
H81A C81 H81B 108.2
C83 C82 C81 110.3(9)
C83 C82 H82A 109.6
C81 C82 H82A 109.6
C83 C82 H82B 109.6
C81 C82 H82B 109.6
H82A C82 H82B 108.1
C82 C83 C84 111.1(10)
C82 C83 H83A 109.4
C84 C83 H83A 109.4
C82 C83 H83B 109.4
C84 C83 H83B 109.4
H83A C83 H83B 108.0
C83 C84 C85 109.4(10)
C83 C84 H84A 109.8
C85 C84 H84A 109.8
C83 C84 H84B 109.8
C85 C84 H84B 109.8
H84A C84 H84B 108.2
C86 C85 C84 111.4(10)
C86 C85 H85A 109.3
C84 C85 H85A 109.3
C86 C85 H85B 109.3
C84 C85 H85B 109.3
H85A C85 H85B 108.0
C85 C86 C87 111.1(10)
C85 C86 H86A 109.4
C87 C86 H86A 109.4
C85 C86 H86B 109.4
C87 C86 H86B 109.4
H86A C86 H86B 108.0
C86 C87 C88 110.2(10)
C86 C87 H87A 109.6
C88 C87 H87A 109.6
C86 C87 H87B 109.6
C88 C87 H87B 109.6
H87A C87 H87B 108.1
C87 C88 H88A 109.5
C87 C88 H88B 109.5
H88A C88 H88B 109.5
C87 C88 H88C 109.5
H88A C88 H88C 109.5
H88B C88 H88C 109.5
C78 C89 C90 112.6(9)
C78 C89 H89A 109.1
C90 C89 H89A 109.1
C78 C89 H89B 109.1
C90 C89 H89B 109.1
H89A C89 H89B 107.8
C91 C90 C89 110.9(8)
C91 C90 H90A 109.5
C89 C90 H90A 109.5
C91 C90 H90B 109.5
C89 C90 H90B 109.5
H90A C90 H90B 108.0
C92 C91 C90 111.7(9)
C92 C91 H91A 109.3
C90 C91 H91A 109.3
C92 C91 H91B 109.3
C90 C91 H91B 109.3
H91A C91 H91B 108.0
C91 C92 C93 110.3(8)
C91 C92 H92A 109.6
C93 C92 H92A 109.6
C91 C92 H92B 109.6
C93 C92 H92B 109.6
H92A C92 H92B 108.1
C94 C93 C92 110.6(9)
C94 C93 H93A 109.5
C92 C93 H93A 109.5
C94 C93 H93B 109.5
C92 C93 H93B 109.5
H93A C93 H93B 108.1
C93 C94 C95 110.4(9)
C93 C94 H94A 109.6
C95 C94 H94A 109.6
C93 C94 H94B 109.6
C95 C94 H94B 109.6
H94A C94 H94B 108.1
C96 C95 C94 110.6(10)
C96 C95 H95A 109.5
C94 C95 H95A 109.5
C96 C95 H95B 109.5
C94 C95 H95B 109.5
H95A C95 H95B 108.1
C95 C96 H96A 109.5
C95 C96 H96B 109.5
H96A C96 H96B 109.5
C95 C96 H96C 109.5
H96A C96 H96C 109.5
H96B C96 H96C 109.5

loop_
_geom_bond_atom_site_label_1
_geom_bond_atom_site_label_2
_geom_bond_distance
C1S Cl2 1.723(9)
C1S Cl3 1.723(9)
C1S Cl1 1.729(9)
C1S H1S 1.0000
C2S Cl5 1.723(9)
C2S Cl4 1.728(9)
C2S Cl6 1.734(9)
C2S H2S 1.0000
O1 C1 1.224(14)
O2 C2 1.246(16)
O4 C24 1.195(15)
O3 C23 1.232(15)
O5 C26 1.361(16)
O5 C31 1.44(2)
O6 C30 1.333(16)
O6 C32 1.448(17)
O7 C34 1.361(16)
O7 C39 1.432(18)
O8 C38 1.384(15)
O8 C40 1.403(18)
O9 C42 1.370(15)
O9 C47 1.424(18)
O10 C46 1.393(16)
O10 C48 1.460(18)
O11 C50 1.374(15)
O11 C55 1.412(18)
O12 C54 1.353(16)
O12 C56 1.42(2)
N1 C2 1.397(16)
N1 C1 1.399(16)
N1 C57 1.463(15)
N2 C23 1.369(15)
N2 C24 1.395(17)
N2 C77 1.467(14)
C1 C3 1.440(16)
C2 C4 1.472(18)
C3 C5 1.389(16)
C3 C6 1.412(16)
C4 C6 1.393(16)
C4 C7 1.394(16)
C5 C8 1.362(14)
C5 C25 1.509(17)
C6 C9 1.448(16)
C7 C10 1.374(15)
C7 C33 1.510(17)
C8 C11 1.386(16)
C8 H8A 0.9500
C9 C12 1.419(16)
C9 C11 1.422(17)
C10 C12 1.384(15)
C10 H10A 0.9500
C11 C13 1.503(17)
C12 C14 1.498(15)
C13 C15 1.399(16)
C13 C16 1.433(16)
C14 C16 1.387(16)
C14 C17 1.401(15)
C15 C18 1.378(14)
C15 H15A 0.9500
C16 C19 1.415(17)
C17 C20 1.376(15)
C17 H17A 0.9500
C18 C21 1.386(16)
C18 C41 1.474(16)
C19 C21 1.428(17)
C19 C22 1.452(17)
C20 C22 1.373(17)
C20 C49 1.521(16)
C21 C23 1.504(17)
C22 C24 1.452(18)
C25 C26 1.365(18)
C25 C30 1.388(18)
C26 C27 1.39(2)
C27 C28 1.40(2)
C27 H27A 0.9500
C28 C29 1.37(2)
C28 H28A 0.9500
C29 C30 1.423(19)
C29 H29A 0.9500
C31 H31A 0.9800
C31 H31B 0.9800
C31 H31C 0.9800
C32 H32A 0.9800
C32 H32B 0.9800
C32 H32C 0.9800
C33 C34 1.363(17)
C33 C38 1.374(18)
C34 C35 1.420(18)
C35 C36 1.39(2)
C35 H35A 0.9500
C36 C37 1.352(19)
C36 H36A 0.9500
C37 C38 1.365(18)
C37 H37A 0.9500
C39 H39A 0.9800
C39 H39B 0.9800
C39 H39C 0.9800
C40 H40A 0.9800
C40 H40B 0.9800
C40 H40C 0.9800
C41 C42 1.356(17)
C41 C46 1.378(18)
C42 C43 1.386(19)
C43 C44 1.40(2)
C43 H43A 0.9500
C44 C45 1.35(2)
C44 H44A 0.9500
C45 C46 1.36(2)
C45 H45A 0.9500
C47 H47A 0.9800
C47 H47B 0.9800
C47 H47C 0.9800
C48 H48A 0.9800
C48 H48B 0.9800
C48 H48C 0.9800
C49 C54 1.331(18)
C49 C50 1.398(17)
C50 C51 1.387(19)
C51 C52 1.36(2)
C51 H51A 0.9500
C52 C53 1.37(2)
C52 H52A 0.9500
C53 C54 1.40(2)
C53 H53A 0.9500
C55 H55A 0.9800
C55 H55B 0.9800
C55 H55C 0.9800
C56 H56A 0.9800
C56 H56B 0.9800
C56 H56C 0.9800
C57 C58 1.544(8)
C57 H57A 0.9900
C57 H57B 0.9900
C58 C69 1.522(9)
C58 C59 1.530(8)
C58 H58A 1.0000
C59 C60 1.526(9)
C59 H59A 0.9900
C59 H59B 0.9900
C60 C61 1.529(8)
C60 H60A 0.9900
C60 H60B 0.9900
C61 C62 1.524(8)
C61 H61A 0.9900
C61 H61B 0.9900
C62 C63 1.539(8)
C62 H62A 0.9900
C62 H62B 0.9900
C63 C64 1.532(8)
C63 H63A 0.9900
C63 H63B 0.9900
C64 C65 1.531(8)
C64 H64A 0.9900
C64 H64B 0.9900
C65 C66 1.541(9)
C65 H65A 0.9900
C65 H65B 0.9900
C66 C67 1.533(9)
C66 H66A 0.9900
C66 H66B 0.9900
C67 C68 1.537(9)
C67 H67A 0.9900
C67 H67B 0.9900
C68 H68A 0.9800
C68 H68B 0.9800
C68 H68C 0.9800
C69 C70 1.546(9)
C69 H69A 0.9900
C69 H69B 0.9900
C70 C71 1.549(9)
C70 H70A 0.9900
C70 H70B 0.9900
C71 C72 1.530(9)
C71 H71A 0.9900
C71 H71B 0.9900
C72 C73 1.534(9)
C72 H72A 0.9900
C72 H72B 0.9900
C73 C74 1.534(10)
C73 H73A 0.9900
C73 H73B 0.9900
C74 C75 1.532(10)
C74 H74A 0.9900
C74 H74B 0.9900
C75 C76 1.527(10)
C75 H75A 0.9900
C75 H75B 0.9900
C76 H76A 0.9800
C76 H76B 0.9800
C76 H76C 0.9800
C77 C78 1.541(8)
C77 H77A 0.9900
C77 H77B 0.9900
C78 C89 1.511(9)
C78 C79 1.544(9)
C78 H78A 1.0000
C79 C80 1.540(9)
C79 H79A 0.9900
C79 H79B 0.9900
C80 C81 1.538(9)
C80 H80A 0.9900
C80 H80B 0.9900
C81 C82 1.539(9)
C81 H81A 0.9900
C81 H81B 0.9900
C82 C83 1.528(9)
C82 H82A 0.9900
C82 H82B 0.9900
C83 C84 1.540(10)
C83 H83A 0.9900
C83 H83B 0.9900
C84 C85 1.541(10)
C84 H84A 0.9900
C84 H84B 0.9900
C85 C86 1.529(10)
C85 H85A 0.9900
C85 H85B 0.9900
C86 C87 1.535(10)
C86 H86A 0.9900
C86 H86B 0.9900
C87 C88 1.539(10)
C87 H87A 0.9900
C87 H87B 0.9900
C88 H88A 0.9800
C88 H88B 0.9800
C88 H88C 0.9800
C89 C90 1.534(8)
C89 H89A 0.9900
C89 H89B 0.9900
C90 C91 1.529(9)
C90 H90A 0.9900
C90 H90B 0.9900
C91 C92 1.527(9)
C91 H91A 0.9900
C91 H91B 0.9900
C92 C93 1.542(9)
C92 H92A 0.9900
C92 H92B 0.9900
C93 C94 1.524(9)
C93 H93A 0.9900
C93 H93B 0.9900
C94 C95 1.539(10)
C94 H94A 0.9900
C94 H94B 0.9900
C95 C96 1.525(10)
C95 H95A 0.9900
C95 H95B 0.9900
C96 H96A 0.9800
C96 H96B 0.9800
C96 H96C 0.9800
